data_7131921
loop_
_publ_author_name
'Kynman, Amy E.'
'Christodoulou, Stella'
'Ouellette, Erik T.'
'Peterson, Appie'
'Kelly, Sheridon'
'Maron, Laurent'
'Arnold, Polly Louise'

_publ_section_title
;
 Photocatalytic dechlorination of unactivated chlorocarbons including PVC
 using organolanthanide complexes
;
_journal_name_full 'Chemical Communications'
_journal_paper_doi 10.1039/D3CC02906A
_journal_year 2023
_chemical_formula_moiety 'C36 H52 Cl2 Nd2'
_chemical_formula_sum 'C36 H52 Cl2 Nd2'
_chemical_formula_weight 844.15
_space_group_crystal_system monoclinic
_space_group_IT_number 14
_space_group_name_Hall '-P 2yn'
_space_group_name_H-M_alt 'P 1 21/n 1'
_atom_sites_solution_hydrogens geom
_atom_sites_solution_primary dual
_atom_sites_solution_secondary difmap
_audit_creation_date 2022-09-21
_audit_creation_method
;
Olex2 1.3
(compiled 2020.11.12 svn.r5f609507 for OlexSys, GUI svn.r6408)
;
_audit_update_record
;
2023-02-02 deposited with the CCDC.	2023-07-24 downloaded from the CCDC.
;
_cell_angle_alpha 90
_cell_angle_beta 91.801(8)
_cell_angle_gamma 90
_cell_formula_units_Z 2
_cell_length_a 8.504(13)
_cell_length_b 10.398(14)
_cell_length_c 19.24(3)
_cell_measurement_reflns_used 21497
_cell_measurement_temperature 100
_cell_measurement_theta_max 26.037
_cell_measurement_theta_min 2.172
_cell_volume 1700(4)
_computing_cell_refinement 'SAINT V8.38A Bruker, Madison WI'
_computing_data_collection 'Bruker APEX3 Bruker, Madison WI'
_computing_data_reduction 'SAINT V8.38A Bruker, Madison WI'
_computing_molecular_graphics 'Olex2 1.3 (Dolomanov et al., 2009)'
_computing_publication_material 'Olex2 1.3 (Dolomanov et al., 2009)'
_computing_structure_refinement 'SHELXL 2014/7 (Sheldrick, 2015)'
_computing_structure_solution 'SHELXT 2014/5 (Sheldrick, 2014)'
_diffrn_ambient_temperature 100
_diffrn_detector_area_resol_mean 10.42
_diffrn_measured_fraction_theta_full 1.000
_diffrn_measured_fraction_theta_max 1.000
_diffrn_measurement_device_type 'Bruker D8 with PHOTON-II CPAD detector'
_diffrn_measurement_method '\f and \w shutterless scans'
_diffrn_radiation_monochromator 'silicon 111'
_diffrn_radiation_type synchrotron
_diffrn_radiation_wavelength 0.7288
_diffrn_reflns_av_R_equivalents 0.1314
_diffrn_reflns_av_unetI/netI 0.0838
_diffrn_reflns_Laue_measured_fraction_full 1.000
_diffrn_reflns_Laue_measured_fraction_max 1.000
_diffrn_reflns_limit_h_max 10
_diffrn_reflns_limit_h_min -10
_diffrn_reflns_limit_k_max 12
_diffrn_reflns_limit_k_min -12
_diffrn_reflns_limit_l_max 23
_diffrn_reflns_limit_l_min -23
_diffrn_reflns_number 21497
_diffrn_reflns_point_group_measured_fraction_full 1.000
_diffrn_reflns_point_group_measured_fraction_max 1.000
_diffrn_reflns_theta_full 25.930
_diffrn_reflns_theta_max 26.037
_diffrn_reflns_theta_min 2.172
_diffrn_source 'Advanced Light Source, station 12.2.1'
_diffrn_standards_number 0
_exptl_absorpt_coefficient_mu 3.395
_exptl_absorpt_correction_T_max 0.6402
_exptl_absorpt_correction_T_min 0.4979
_exptl_absorpt_correction_type multi-scan
_exptl_absorpt_process_details
;
SADABS-2016/2 (Bruker,2016/2) was used for absorption correction.
wR2(int) was 0.1455 before and 0.1285 after correction.
The Ratio of minimum to maximum transmission is 0.7777.
The \l/2 correction factor is Not present.
;
_exptl_crystal_colour blue
_exptl_crystal_colour_primary blue
_exptl_crystal_density_diffrn 1.649
_exptl_crystal_description block
_exptl_crystal_F_000 844
_exptl_crystal_size_max 0.1
_exptl_crystal_size_mid 0.04
_exptl_crystal_size_min 0.02
_refine_diff_density_max 0.976
_refine_diff_density_min -1.109
_refine_diff_density_rms 0.232
_refine_ls_extinction_method none
_refine_ls_goodness_of_fit_ref 0.986
_refine_ls_hydrogen_treatment constr
_refine_ls_matrix_type full
_refine_ls_number_parameters 189
_refine_ls_number_reflns 3104
_refine_ls_number_restraints 0
_refine_ls_restrained_S_all 0.986
_refine_ls_R_factor_all 0.0585
_refine_ls_R_factor_gt 0.0482
_refine_ls_shift/su_max 0.001
_refine_ls_shift/su_mean 0.000
_refine_ls_structure_factor_coef Fsqd
_refine_ls_weighting_details 'w=1/[\s^2^(Fo^2^)+(0.0715P)^2^] where P=(Fo^2^+2Fc^2^)/3'
_refine_ls_weighting_scheme calc
_refine_ls_wR_factor_gt 0.1196
_refine_ls_wR_factor_ref 0.1275
_reflns_Friedel_coverage 0.000
_reflns_number_gt 2504
_reflns_number_total 3104
_reflns_threshold_expression 'I > 2\s(I)'
_cod_data_source_file d3cc02906a2.cif
_cod_data_source_block ak459_0m
_cod_database_code 7131921
_shelx_shelxl_version_number 2014/7
_shelx_space_group_comment
;
The symmetry employed for this shelxl refinement is uniquely defined
by the following loop, which should always be used as a source of
symmetry information in preference to the above space-group names.
They are only intended as comments.
;
_shelx_estimated_absorpt_t_max 0.935
_shelx_estimated_absorpt_t_min 0.728
_olex2_refinement_description
;
1. Fixed Uiso
 At 1.2 times of:
  All C(H) groups
 At 1.5 times of:
  All C(H,H,H) groups
2.a Aromatic/amide H refined with riding coordinates:
 C1(H1), C6(H6)
2.b Idealised Me refined as rotating group:
 C12(H12A,H12B,H12C), C13(H13A,H13B,H13C), C14(H14A,H14B,H14C), C16(H16A,H16B,
 H16C), C18(H18A,H18B,H18C), C17(H17A,H17B,H17C), C11(H11A,H11B,H11C), C15(H15A,
 H15B,H15C)
;
_olex2_submission_special_instructions 'No special instructions were received'

loop_
_space_group_symop_operation_xyz
'x, y, z'
'-x+1/2, y+1/2, -z+1/2'
'-x, -y, -z'
'x-1/2, -y-1/2, z-1/2'

loop_
_atom_site_label
_atom_site_type_symbol
_atom_site_fract_x
_atom_site_fract_y
_atom_site_fract_z
_atom_site_U_iso_or_equiv
_atom_site_adp_type
_atom_site_occupancy
_atom_site_site_symmetry_order
_atom_site_calc_flag
_atom_site_refinement_flags_posn
_atom_site_refinement_flags_adp
_atom_site_refinement_flags_occupancy
_atom_site_disorder_assembly
_atom_site_disorder_group
Nd1 Nd 0.58428(4) 0.37962(3) 0.41888(2) 0.01107(16) Uani 1 1 d . . . . .
Cl1 Cl 0.30166(18) 0.47974(14) 0.46598(8) 0.0148(3) Uani 1 1 d . . . . .
C1 C 0.6932(8) 0.3761(6) 0.2912(3) 0.0144(14) Uani 1 1 d . . . . .
H1 H 0.7230 0.2929 0.2760 0.017 Uiso 1 1 calc R U . . .
C3 C 0.7023(8) 0.5794(6) 0.3393(3) 0.0160(14) Uani 1 1 d . . . . .
C4 C 0.5512(7) 0.5564(6) 0.3114(3) 0.0142(14) Uani 1 1 d . . . . .
C9 C 0.5579(8) 0.1208(5) 0.3946(4) 0.0133(14) Uani 1 1 d . . . . .
C5 C 0.5447(8) 0.4325(6) 0.2813(3) 0.0156(14) Uani 1 1 d . . . . .
C8 C 0.7193(9) 0.1389(6) 0.4174(3) 0.0167(15) Uani 1 1 d . . . . .
C10 C 0.4614(8) 0.1475(6) 0.4520(4) 0.0172(14) Uani 1 1 d . . . . .
C12 C 0.7656(8) 0.6981(7) 0.3731(3) 0.0217(16) Uani 1 1 d . . . . .
H12A H 0.6943 0.7702 0.3628 0.033 Uiso 1 1 calc R U . . .
H12B H 0.8697 0.7173 0.3551 0.033 Uiso 1 1 calc R U . . .
H12C H 0.7746 0.6851 0.4235 0.033 Uiso 1 1 calc R U . . .
C7 C 0.7190(8) 0.1802(6) 0.4867(3) 0.0151(14) Uani 1 1 d . . . . .
C2 C 0.7909(7) 0.4647(6) 0.3276(3) 0.0161(14) Uani 1 1 d . . . . .
C13 C 0.4159(8) 0.6529(6) 0.3055(4) 0.0192(15) Uani 1 1 d . . . . .
H13A H 0.3227 0.6166 0.3269 0.029 Uiso 1 1 calc R U . . .
H13B H 0.3918 0.6712 0.2563 0.029 Uiso 1 1 calc R U . . .
H13C H 0.4463 0.7327 0.3294 0.029 Uiso 1 1 calc R U . . .
C14 C 0.4039(8) 0.3755(6) 0.2417(4) 0.0174(15) Uani 1 1 d . . . . .
H14A H 0.4262 0.2859 0.2297 0.026 Uiso 1 1 calc R U . . .
H14B H 0.3831 0.4250 0.1991 0.026 Uiso 1 1 calc R U . . .
H14C H 0.3114 0.3788 0.2709 0.026 Uiso 1 1 calc R U . . .
C16 C 0.8583(9) 0.1008(7) 0.3768(4) 0.0216(16) Uani 1 1 d . . . . .
H16A H 0.8328 0.1094 0.3270 0.032 Uiso 1 1 calc R U . . .
H16B H 0.8860 0.0113 0.3873 0.032 Uiso 1 1 calc R U . . .
H16C H 0.9474 0.1568 0.3894 0.032 Uiso 1 1 calc R U . . .
C6 C 0.5623(8) 0.1842(6) 0.5072(3) 0.0170(14) Uani 1 1 d . . . . .
H6 H 0.5295 0.2084 0.5521 0.020 Uiso 1 1 calc R U . . .
C18 C 0.2878(9) 0.1323(6) 0.4506(4) 0.0241(17) Uani 1 1 d . . . . .
H18A H 0.2499 0.1372 0.4981 0.036 Uiso 1 1 calc R U . . .
H18B H 0.2594 0.0487 0.4303 0.036 Uiso 1 1 calc R U . . .
H18C H 0.2393 0.2011 0.4224 0.036 Uiso 1 1 calc R U . . .
C17 C 0.5048(9) 0.0640(7) 0.3258(4) 0.0227(16) Uani 1 1 d . . . . .
H17A H 0.4050 0.1035 0.3105 0.034 Uiso 1 1 calc R U . . .
H17B H 0.4902 -0.0290 0.3309 0.034 Uiso 1 1 calc R U . . .
H17C H 0.5845 0.0805 0.2912 0.034 Uiso 1 1 calc R U . . .
C11 C 0.9617(8) 0.4466(7) 0.3488(4) 0.0256(16) Uani 1 1 d . . . . .
H11A H 0.9725 0.4440 0.3997 0.038 Uiso 1 1 calc R U . . .
H11B H 1.0235 0.5185 0.3311 0.038 Uiso 1 1 calc R U . . .
H11C H 1.0001 0.3658 0.3295 0.038 Uiso 1 1 calc R U . . .
C15 C 0.8644(8) 0.2065(7) 0.5318(3) 0.0217(15) Uani 1 1 d . . . . .
H15A H 0.9328 0.2668 0.5079 0.033 Uiso 1 1 calc R U . . .
H15B H 0.9211 0.1258 0.5406 0.033 Uiso 1 1 calc R U . . .
H15C H 0.8335 0.2439 0.5761 0.033 Uiso 1 1 calc R U . . .

loop_
_atom_site_aniso_label
_atom_site_aniso_U_11
_atom_site_aniso_U_22
_atom_site_aniso_U_33
_atom_site_aniso_U_23
_atom_site_aniso_U_13
_atom_site_aniso_U_12
Nd1 0.0120(2) 0.0122(2) 0.0090(2) -0.00016(12) 0.00109(16) 0.00089(13)
Cl1 0.0128(7) 0.0170(8) 0.0146(8) -0.0015(6) 0.0004(6) -0.0002(6)
C1 0.015(3) 0.020(4) 0.009(3) -0.002(2) 0.001(3) 0.005(3)
C3 0.024(4) 0.018(3) 0.007(3) 0.005(3) 0.004(3) -0.010(3)
C4 0.012(3) 0.016(3) 0.015(3) 0.002(3) 0.003(3) -0.004(3)
C9 0.011(3) 0.010(3) 0.018(4) -0.001(2) -0.002(3) 0.003(2)
C5 0.018(4) 0.019(3) 0.010(3) 0.001(3) 0.008(3) 0.000(3)
C8 0.023(4) 0.012(3) 0.015(3) -0.002(3) 0.003(3) 0.005(3)
C10 0.016(4) 0.016(3) 0.020(4) 0.001(3) 0.001(3) -0.002(3)
C12 0.023(4) 0.026(4) 0.017(4) 0.007(3) 0.000(3) -0.010(3)
C7 0.024(4) 0.006(3) 0.015(3) 0.002(2) 0.000(3) 0.001(3)
C2 0.013(3) 0.027(4) 0.009(3) 0.007(3) 0.001(3) -0.004(3)
C13 0.020(4) 0.020(3) 0.017(3) 0.005(3) -0.003(3) 0.008(3)
C14 0.012(3) 0.025(4) 0.016(3) 0.001(3) -0.006(3) 0.000(3)
C16 0.017(4) 0.030(4) 0.017(4) -0.002(3) -0.002(3) 0.006(3)
C6 0.023(4) 0.014(3) 0.014(3) 0.006(3) -0.001(3) 0.000(3)
C18 0.019(4) 0.023(4) 0.030(4) 0.000(3) 0.000(3) -0.006(3)
C17 0.028(4) 0.013(4) 0.027(4) -0.005(3) -0.007(3) 0.001(3)
C11 0.020(4) 0.031(4) 0.026(4) 0.001(3) 0.005(3) -0.001(3)
C15 0.025(4) 0.020(4) 0.020(4) 0.000(3) -0.005(3) 0.005(3)

loop_
_atom_type_symbol
_atom_type_description
_atom_type_scat_dispersion_real
_atom_type_scat_dispersion_imag
_atom_type_scat_source
C C 0.0034 0.0017 'Calculated using XDISP in WinGX (Farrugia, 1999)'
H H 0.0000 0.0000 'Calculated using XDISP in WinGX (Farrugia, 1999)'
Cl Cl 0.1549 0.1679 'Calculated using XDISP in WinGX (Farrugia, 1999)'
Nd Nd -0.1212 3.1695 'Calculated using XDISP in WinGX (Farrugia, 1999)'

loop_
_geom_angle_atom_site_label_1
_geom_angle_atom_site_label_2
_geom_angle_atom_site_label_3
_geom_angle
_geom_angle_site_symmetry_1
_geom_angle_site_symmetry_3
_geom_angle_publ_flag
Cl1 Nd1 Cl1 80.16(9) . 3_666 ?
C1 Nd1 Cl1 128.10(16) . 3_666 ?
C1 Nd1 Cl1 129.35(14) . . ?
C1 Nd1 C3 50.2(2) . . ?
C1 Nd1 C4 49.41(19) . . ?
C1 Nd1 C9 81.81(19) . . ?
C1 Nd1 C5 30.2(2) . . ?
C1 Nd1 C8 79.61(19) . . ?
C1 Nd1 C10 110.7(2) . . ?
C1 Nd1 C7 106.4(2) . . ?
C1 Nd1 C2 30.7(2) . . ?
C1 Nd1 C6 127.9(2) . . ?
C3 Nd1 Cl1 85.60(16) . 3_666 ?
C3 Nd1 Cl1 103.22(17) . . ?
C4 Nd1 Cl1 105.53(17) . 3_666 ?
C4 Nd1 Cl1 85.80(14) . . ?
C4 Nd1 C3 29.12(19) . . ?
C9 Nd1 Cl1 132.22(15) . 3_666 ?
C9 Nd1 Cl1 110.76(15) . . ?
C9 Nd1 C3 131.9(2) . . ?
C9 Nd1 C4 121.2(2) . . ?
C9 Nd1 C8 30.4(2) . . ?
C5 Nd1 Cl1 99.15(15) . . ?
C5 Nd1 Cl1 133.99(16) . 3_666 ?
C5 Nd1 C3 49.39(19) . . ?
C5 Nd1 C4 29.82(19) . . ?
C5 Nd1 C9 91.5(2) . . ?
C5 Nd1 C8 102.3(2) . . ?
C5 Nd1 C10 111.8(2) . . ?
C8 Nd1 Cl1 134.80(15) . . ?
C8 Nd1 Cl1 110.40(16) . 3_666 ?
C8 Nd1 C3 120.9(2) . . ?
C8 Nd1 C4 128.8(2) . . ?
C10 Nd1 Cl1 113.89(16) . 3_666 ?
C10 Nd1 Cl1 85.07(17) . . ?
C10 Nd1 C3 160.06(19) . . ?
C10 Nd1 C4 137.2(2) . . ?
C10 Nd1 C9 30.2(2) . . ?
C10 Nd1 C8 50.0(2) . . ?
C7 Nd1 Cl1 83.52(16) . 3_666 ?
C7 Nd1 Cl1 119.19(15) . . ?
C7 Nd1 C3 133.4(2) . . ?
C7 Nd1 C4 154.81(19) . . ?
C7 Nd1 C9 49.9(2) . . ?
C7 Nd1 C5 131.90(19) . . ?
C7 Nd1 C8 29.8(2) . . ?
C7 Nd1 C10 50.3(2) . . ?
C2 Nd1 Cl1 97.37(17) . 3_666 ?
C2 Nd1 Cl1 132.77(16) . . ?
C2 Nd1 C3 30.3(2) . . ?
C2 Nd1 C4 49.05(19) . . ?
C2 Nd1 C9 105.4(2) . . ?
C2 Nd1 C5 49.9(2) . . ?
C2 Nd1 C8 90.6(2) . . ?
C2 Nd1 C10 135.6(2) . . ?
C2 Nd1 C7 107.2(2) . . ?
C6 Nd1 Cl1 89.94(16) . . ?
C6 Nd1 Cl1 85.58(18) . 3_666 ?
C6 Nd1 C3 162.7(2) . . ?
C6 Nd1 C4 167.19(19) . . ?
C6 Nd1 C9 49.6(2) . . ?
C6 Nd1 C5 140.3(2) . . ?
C6 Nd1 C8 49.5(2) . . ?
C6 Nd1 C10 30.1(2) . . ?
C6 Nd1 C7 30.4(2) . . ?
C6 Nd1 C2 137.2(2) . . ?
Nd1 Cl1 Nd1 99.84(9) . 3_666 ?
Nd1 C1 H1 113.6 . . ?
C5 C1 Nd1 77.3(4) . . ?
C5 C1 H1 126.0 . . ?
C5 C1 C2 107.9(6) . . ?
C2 C1 Nd1 75.4(4) . . ?
C2 C1 H1 126.0 . . ?
C4 C3 Nd1 75.0(4) . . ?
C4 C3 C12 128.7(6) . . ?
C4 C3 C2 106.2(6) . . ?
C12 C3 Nd1 120.7(4) . . ?
C2 C3 Nd1 70.5(3) . . ?
C2 C3 C12 125.1(6) . . ?
C3 C4 Nd1 75.9(4) . . ?
C3 C4 C5 109.7(6) . . ?
C3 C4 C13 126.7(6) . . ?
C5 C4 Nd1 72.7(4) . . ?
C5 C4 C13 123.2(6) . . ?
C13 C4 Nd1 123.3(4) . . ?
C8 C9 Nd1 75.4(3) . . ?
C8 C9 C17 125.1(6) . . ?
C10 C9 Nd1 73.9(3) . . ?
C10 C9 C8 107.8(6) . . ?
C10 C9 C17 126.4(6) . . ?
C17 C9 Nd1 123.8(4) . . ?
C1 C5 Nd1 72.5(4) . . ?
C1 C5 C4 107.6(6) . . ?
C1 C5 C14 126.7(6) . . ?
C4 C5 Nd1 77.5(4) . . ?
C4 C5 C14 125.6(6) . . ?
C14 C5 Nd1 118.8(4) . . ?
C9 C8 Nd1 74.2(3) . . ?
C9 C8 C16 124.8(6) . . ?
C7 C8 Nd1 72.4(4) . . ?
C7 C8 C9 107.4(6) . . ?
C7 C8 C16 127.2(7) . . ?
C16 C8 Nd1 125.8(4) . . ?
C9 C10 Nd1 75.8(4) . . ?
C9 C10 C18 124.2(6) . . ?
C6 C10 Nd1 72.8(4) . . ?
C6 C10 C9 106.7(6) . . ?
C6 C10 C18 129.0(7) . . ?
C18 C10 Nd1 118.7(4) . . ?
C3 C12 H12A 109.5 . . ?
C3 C12 H12B 109.5 . . ?
C3 C12 H12C 109.5 . . ?
H12A C12 H12B 109.5 . . ?
H12A C12 H12C 109.5 . . ?
H12B C12 H12C 109.5 . . ?
C8 C7 Nd1 77.8(4) . . ?
C8 C7 C6 107.9(6) . . ?
C8 C7 C15 125.1(6) . . ?
C6 C7 Nd1 73.7(4) . . ?
C6 C7 C15 126.9(6) . . ?
C15 C7 Nd1 117.9(4) . . ?
C1 C2 Nd1 73.8(4) . . ?
C1 C2 C3 108.5(6) . . ?
C1 C2 C11 126.8(6) . . ?
C3 C2 Nd1 79.2(4) . . ?
C3 C2 C11 124.6(6) . . ?
C11 C2 Nd1 115.4(4) . . ?
C4 C13 H13A 109.5 . . ?
C4 C13 H13B 109.5 . . ?
C4 C13 H13C 109.5 . . ?
H13A C13 H13B 109.5 . . ?
H13A C13 H13C 109.5 . . ?
H13B C13 H13C 109.5 . . ?
C5 C14 H14A 109.5 . . ?
C5 C14 H14B 109.5 . . ?
C5 C14 H14C 109.5 . . ?
H14A C14 H14B 109.5 . . ?
H14A C14 H14C 109.5 . . ?
H14B C14 H14C 109.5 . . ?
C8 C16 H16A 109.5 . . ?
C8 C16 H16B 109.5 . . ?
C8 C16 H16C 109.5 . . ?
H16A C16 H16B 109.5 . . ?
H16A C16 H16C 109.5 . . ?
H16B C16 H16C 109.5 . . ?
Nd1 C6 H6 114.1 . . ?
C10 C6 Nd1 77.1(4) . . ?
C10 C6 C7 110.1(6) . . ?
C10 C6 H6 125.0 . . ?
C7 C6 Nd1 75.9(4) . . ?
C7 C6 H6 125.0 . . ?
C10 C18 H18A 109.5 . . ?
C10 C18 H18B 109.5 . . ?
C10 C18 H18C 109.5 . . ?
H18A C18 H18B 109.5 . . ?
H18A C18 H18C 109.5 . . ?
H18B C18 H18C 109.5 . . ?
C9 C17 H17A 109.5 . . ?
C9 C17 H17B 109.5 . . ?
C9 C17 H17C 109.5 . . ?
H17A C17 H17B 109.5 . . ?
H17A C17 H17C 109.5 . . ?
H17B C17 H17C 109.5 . . ?
C2 C11 H11A 109.5 . . ?
C2 C11 H11B 109.5 . . ?
C2 C11 H11C 109.5 . . ?
H11A C11 H11B 109.5 . . ?
H11A C11 H11C 109.5 . . ?
H11B C11 H11C 109.5 . . ?
C7 C15 H15A 109.5 . . ?
C7 C15 H15B 109.5 . . ?
C7 C15 H15C 109.5 . . ?
H15A C15 H15B 109.5 . . ?
H15A C15 H15C 109.5 . . ?
H15B C15 H15C 109.5 . . ?

loop_
_geom_bond_atom_site_label_1
_geom_bond_atom_site_label_2
_geom_bond_distance
_geom_bond_site_symmetry_2
_geom_bond_publ_flag
Nd1 Cl1 2.796(4) . ?
Nd1 Cl1 2.802(3) 3_666 ?
Nd1 C1 2.653(7) . ?
Nd1 C3 2.786(7) . ?
Nd1 C4 2.774(7) . ?
Nd1 C9 2.739(7) . ?
Nd1 C5 2.713(7) . ?
Nd1 C8 2.754(7) . ?
Nd1 C10 2.714(7) . ?
Nd1 C7 2.687(7) . ?
Nd1 C2 2.674(7) . ?
Nd1 C6 2.659(7) . ?
Cl1 Nd1 2.802(3) 3_666 ?
C1 H1 0.9500 . ?
C1 C5 1.401(9) . ?
C1 C2 1.412(9) . ?
C3 C4 1.398(9) . ?
C3 C12 1.488(9) . ?
C3 C2 1.432(10) . ?
C4 C5 1.413(9) . ?
C4 C13 1.528(9) . ?
C9 C8 1.440(10) . ?
C9 C10 1.423(10) . ?
C9 C17 1.506(9) . ?
C5 C14 1.519(9) . ?
C8 C7 1.401(9) . ?
C8 C16 1.490(10) . ?
C10 C6 1.398(9) . ?
C10 C18 1.485(10) . ?
C12 H12A 0.9800 . ?
C12 H12B 0.9800 . ?
C12 H12C 0.9800 . ?
C7 C6 1.402(9) . ?
C7 C15 1.513(9) . ?
C2 C11 1.508(10) . ?
C13 H13A 0.9800 . ?
C13 H13B 0.9800 . ?
C13 H13C 0.9800 . ?
C14 H14A 0.9800 . ?
C14 H14B 0.9800 . ?
C14 H14C 0.9800 . ?
C16 H16A 0.9800 . ?
C16 H16B 0.9800 . ?
C16 H16C 0.9800 . ?
C6 H6 0.9500 . ?
C18 H18A 0.9800 . ?
C18 H18B 0.9800 . ?
C18 H18C 0.9800 . ?
C17 H17A 0.9800 . ?
C17 H17B 0.9800 . ?
C17 H17C 0.9800 . ?
C11 H11A 0.9800 . ?
C11 H11B 0.9800 . ?
C11 H11C 0.9800 . ?
C15 H15A 0.9800 . ?
C15 H15B 0.9800 . ?
C15 H15C 0.9800 . ?

loop_
_geom_torsion_atom_site_label_1
_geom_torsion_atom_site_label_2
_geom_torsion_atom_site_label_3
_geom_torsion_atom_site_label_4
_geom_torsion
_geom_torsion_site_symmetry_1
_geom_torsion_site_symmetry_2
_geom_torsion_site_symmetry_3
_geom_torsion_site_symmetry_4
_geom_torsion_publ_flag
Nd1 C1 C5 C4 70.2(4) . . . . ?
Nd1 C1 C5 C14 -113.3(6) . . . . ?
Nd1 C1 C2 C3 -72.3(4) . . . . ?
Nd1 C1 C2 C11 109.9(6) . . . . ?
Nd1 C3 C4 C5 -65.5(4) . . . . ?
Nd1 C3 C4 C13 121.3(6) . . . . ?
Nd1 C3 C2 C1 68.7(4) . . . . ?
Nd1 C3 C2 C11 -113.4(6) . . . . ?
Nd1 C4 C5 C1 -66.8(4) . . . . ?
Nd1 C4 C5 C14 116.6(6) . . . . ?
Nd1 C9 C8 C7 65.3(4) . . . . ?
Nd1 C9 C8 C16 -122.9(6) . . . . ?
Nd1 C9 C10 C6 -66.7(4) . . . . ?
Nd1 C9 C10 C18 115.3(6) . . . . ?
Nd1 C8 C7 C6 68.2(4) . . . . ?
Nd1 C8 C7 C15 -115.6(6) . . . . ?
Nd1 C10 C6 C7 -69.5(5) . . . . ?
Nd1 C7 C6 C10 70.3(5) . . . . ?
C3 C4 C5 Nd1 67.5(4) . . . . ?
C3 C4 C5 C1 0.7(7) . . . . ?
C3 C4 C5 C14 -175.9(6) . . . . ?
C4 C3 C2 Nd1 -67.1(4) . . . . ?
C4 C3 C2 C1 1.6(7) . . . . ?
C4 C3 C2 C11 179.5(6) . . . . ?
C9 C8 C7 Nd1 -66.5(4) . . . . ?
C9 C8 C7 C6 1.6(7) . . . . ?
C9 C8 C7 C15 177.9(6) . . . . ?
C9 C10 C6 Nd1 68.9(4) . . . . ?
C9 C10 C6 C7 -0.6(7) . . . . ?
C5 C1 C2 Nd1 71.1(5) . . . . ?
C5 C1 C2 C3 -1.2(7) . . . . ?
C5 C1 C2 C11 -179.0(6) . . . . ?
C8 C9 C10 Nd1 68.4(4) . . . . ?
C8 C9 C10 C6 1.6(7) . . . . ?
C8 C9 C10 C18 -176.3(6) . . . . ?
C8 C7 C6 Nd1 -70.9(5) . . . . ?
C8 C7 C6 C10 -0.6(7) . . . . ?
C10 C9 C8 Nd1 -67.4(4) . . . . ?
C10 C9 C8 C7 -2.0(7) . . . . ?
C10 C9 C8 C16 169.7(6) . . . . ?
C12 C3 C4 Nd1 -117.6(6) . . . . ?
C12 C3 C4 C5 177.0(6) . . . . ?
C12 C3 C4 C13 3.7(10) . . . . ?
C12 C3 C2 Nd1 114.4(6) . . . . ?
C12 C3 C2 C1 -176.9(6) . . . . ?
C12 C3 C2 C11 1.0(10) . . . . ?
C2 C1 C5 Nd1 -69.9(4) . . . . ?
C2 C1 C5 C4 0.3(7) . . . . ?
C2 C1 C5 C14 176.9(6) . . . . ?
C2 C3 C4 Nd1 64.0(4) . . . . ?
C2 C3 C4 C5 -1.4(7) . . . . ?
C2 C3 C4 C13 -174.7(6) . . . . ?
C13 C4 C5 Nd1 -118.9(6) . . . . ?
C13 C4 C5 C1 174.3(6) . . . . ?
C13 C4 C5 C14 -2.3(10) . . . . ?
C16 C8 C7 Nd1 122.0(7) . . . . ?
C16 C8 C7 C6 -169.9(6) . . . . ?
C16 C8 C7 C15 6.4(11) . . . . ?
C18 C10 C6 Nd1 -113.3(7) . . . . ?
C18 C10 C6 C7 177.2(6) . . . . ?
C17 C9 C8 Nd1 121.3(6) . . . . ?
C17 C9 C8 C7 -173.4(6) . . . . ?
C17 C9 C8 C16 -1.6(10) . . . . ?
C17 C9 C10 Nd1 -120.4(6) . . . . ?
C17 C9 C10 C6 172.9(6) . . . . ?
C17 C9 C10 C18 -5.1(10) . . . . ?
C15 C7 C6 Nd1 112.9(6) . . . . ?
C15 C7 C6 C10 -176.8(6) . . . . ?
